data_4517439
loop_
_publ_author_name
'Rajesh, U. Chinna'
'Losovyj, Yaroslav'
'Chen, Chun-Hsing'
'Zaleski, Jeffrey M.'

_publ_section_title
;
 Designing Synergistic Nanocatalysts for Multiple Substrate Activation:
 Interlattice Ag--Fe3O4 Hybrid Materials for CO2-Inserted Lactones
;
_journal_name_full 'ACS Catalysis'
_journal_page_first 3349
_journal_page_last 3359
_journal_paper_doi 10.1021/acscatal.9b04260
_journal_year 2020
_chemical_formula_moiety 'C19 H14 O3'
_chemical_formula_sum 'C19 H14 O3'
_chemical_formula_weight 290.32
_space_group_IT_number 14
_space_group_name_Hall '-P 2yn'
_space_group_name_H-M_alt 'P 1 21/n 1'
_symmetry_cell_setting monoclinic
_symmetry_space_group_name_H-M 'P 1 21/n 1'
_atom_sites_solution_hydrogens difmap
_atom_sites_solution_primary other
_audit_creation_date 2018-06-29
_audit_creation_method CRYSTALS_ver_14.61_build_6236
_cell_angle_alpha 90
_cell_angle_beta 102.4922(14)
_cell_angle_gamma 90
_cell_formula_units_Z 8
_cell_length_a 11.3197(3)
_cell_length_b 15.6008(4)
_cell_length_c 16.3530(5)
_cell_measurement_reflns_used 9963
_cell_measurement_temperature 293
_cell_measurement_theta_max 29
_cell_measurement_theta_min 2
_cell_volume 2819.51(14)
_computing_cell_refinement 'Apex2 (Bruker AXS, 2006)'
_computing_data_collection 'Apex2 (Bruker AXS, 2006)'
_computing_data_reduction 'Apex2 (Bruker AXS, 2006)'
_computing_molecular_graphics 'CAMERON (Watkin et al., 1996)'
_computing_publication_material 'CRYSTALS (Betteridge et al., 2003)'
_computing_structure_refinement 'CRYSTALS (Betteridge et al., 2003)'
_computing_structure_solution 'Superflip (Palatinus & Chapuis, 2007)'
_diffrn_ambient_temperature 293
_diffrn_measured_fraction_theta_full 0.997
_diffrn_measured_fraction_theta_max 0.997
_diffrn_measurement_device Area
_diffrn_measurement_device_type 'Bruker Kappa Apex2'
_diffrn_measurement_method '\f & \w scans'
_diffrn_radiation_monochromator graphite
_diffrn_radiation_type 'Mo K\a'
_diffrn_radiation_wavelength 0.71073
_diffrn_reflns_av_R_equivalents 0.041
_diffrn_reflns_limit_h_max 15
_diffrn_reflns_limit_h_min -15
_diffrn_reflns_limit_k_max 21
_diffrn_reflns_limit_k_min -18
_diffrn_reflns_limit_l_max 22
_diffrn_reflns_limit_l_min -22
_diffrn_reflns_number 26790
_diffrn_reflns_theta_full 28.754
_diffrn_reflns_theta_max 28.754
_diffrn_reflns_theta_min 1.825
_diffrn_standards_number 0
_exptl_absorpt_coefficient_mu 0.092
_exptl_absorpt_correction_T_max 0.99
_exptl_absorpt_correction_T_min 0.99
_exptl_absorpt_correction_type multi-scan
_exptl_absorpt_process_details 'SADABS (Siemens, 1996)'
_exptl_crystal_colour yellow
_exptl_crystal_density_diffrn 1.368
_exptl_crystal_density_method 'not measured'
_exptl_crystal_description 'block fragment'
_exptl_crystal_F_000 1216
_exptl_crystal_size_max 0.200
_exptl_crystal_size_mid 0.150
_exptl_crystal_size_min 0.100
_refine_diff_density_max 0.36
_refine_diff_density_min -0.37
_refine_ls_extinction_method None
_refine_ls_goodness_of_fit_ref 0.9862
_refine_ls_hydrogen_treatment refxyz
_refine_ls_matrix_type full
_refine_ls_number_parameters 481
_refine_ls_number_reflns 7281
_refine_ls_number_restraints 0
_refine_ls_R_factor_all 0.0667
_refine_ls_R_factor_gt 0.0437
_refine_ls_shift/su_max 0.0004017
_refine_ls_shift/su_mean 0.0000439
_refine_ls_structure_factor_coef Fsqd
_refine_ls_weighting_details
;
 Method= Modified Sheldrick 
 w=1/[\s^2^(F^2^) + ( 0.05P)^2^ + 0.90P] 
 ,where P=(max(Fo^2^,0) + 2Fc^2^)/3 
;
_refine_ls_weighting_scheme calc
_refine_ls_wR_factor_all 0.1100
_refine_ls_wR_factor_gt 0.0971
_refine_ls_wR_factor_ref 0.1099
_reflns_limit_h_max 14
_reflns_limit_h_min -15
_reflns_limit_k_max 21
_reflns_limit_k_min 0
_reflns_limit_l_max 22
_reflns_limit_l_min 0
_reflns_number_gt 5357
_reflns_number_total 7304
_reflns_threshold_expression I>2.0\s(I)
_oxford_diffrn_Wilson_B_factor 0.00
_oxford_diffrn_Wilson_scale 0.00
_oxford_refine_ls_r_factor_ref 0.0667
_oxford_refine_ls_scale 0.11447(4)
_oxford_reflns_number_all 7282
_oxford_reflns_threshold_expression_ref I>-3.0\s(I)
_oxford_structure_analysis_title 'mo_18068_0m in P2(1)/n'
_cod_data_source_file cs9b04260_si_002.cif
_cod_data_source_block 18068
_cod_depositor_comments
;
The following automatic conversions were performed:

data item '_atom_sites_solution_primary' value 'Other' was changed to
'other' in accordance with the
/home/data/users/saulius/crontab/automatic-downloads/rss-feeds/ACS/lib/dictionaries/cif_core.dic
dictionary named 'cif_core.dic' version 2.4.2 last updated on
2011-04-26.

Automatic conversion script
Id: cif_fix_values 7556 2019-12-06 15:28:31Z antanas 

 Adding full bibliography for 4517439.cif.
;
_cod_original_sg_symbol_H-M 'P 21/n '
_cod_database_code 4517439

loop_
_symmetry_equiv_pos_as_xyz
x,y,z
-x,-y,-z
x+1/2,-y+1/2,z+1/2
-x+1/2,y+1/2,-z+1/2

loop_
_atom_site_label
_atom_site_type_symbol
_atom_site_fract_x
_atom_site_fract_y
_atom_site_fract_z
_atom_site_U_iso_or_equiv
_atom_site_occupancy
_atom_site_adp_type
_atom_site_refinement_flags_posn
_atom_site_refinement_flags_adp
_atom_site_refinement_flags_occupancy
_atom_site_disorder_assembly
_atom_site_disorder_group
_atom_site_attached_hydrogens
O1 O 0.38054(9) 0.54437(8) 0.56078(7) 0.0448 1.0000 Uani . . . . . .
O2 O 0.33862(8) 0.45095(7) 0.65459(7) 0.0347 1.0000 Uani . . . . . .
O3 O -0.22395(8) 0.52308(7) 0.66843(7) 0.0374 1.0000 Uani . . . . . .
O4 O 0.38365(10) 0.37699(7) 0.95710(7) 0.0416 1.0000 Uani . . . . . .
O5 O 0.52862(9) 0.37246(7) 0.88308(7) 0.0381 1.0000 Uani . . . . . .
O6 O 0.33289(8) 0.11345(6) 0.57183(6) 0.0315 1.0000 Uani . . . . . .
C1 C 0.30893(12) 0.51570(9) 0.59793(9) 0.0309 1.0000 Uani . . . . . .
C2 C 0.18206(11) 0.53912(8) 0.59388(8) 0.0247 1.0000 Uani . . . . . .
C3 C 0.11276(12) 0.59930(8) 0.54543(8) 0.0259 1.0000 Uani . . . . . .
C4 C -0.00840(12) 0.60957(8) 0.55256(8) 0.0254 1.0000 Uani . . . . . .
C5 C -0.08102(13) 0.67325(9) 0.50372(9) 0.0322 1.0000 Uani . . . . . .
C6 C -0.19809(14) 0.68395(10) 0.50914(10) 0.0380 1.0000 Uani . . . . . .
C7 C -0.24870(13) 0.63288(10) 0.56326(10) 0.0353 1.0000 Uani . . . . . .
C8 C -0.18074(11) 0.57175(8) 0.61285(9) 0.0275 1.0000 Uani . . . . . .
C9 C -0.05677(11) 0.55655(8) 0.60926(8) 0.0229 1.0000 Uani . . . . . .
C10 C 0.01881(11) 0.49299(8) 0.65931(8) 0.0222 1.0000 Uani . . . . . .
C11 C 0.13675(11) 0.48806(8) 0.64991(8) 0.0237 1.0000 Uani . . . . . .
C12 C 0.23702(12) 0.42989(10) 0.69222(9) 0.0294 1.0000 Uani . . . . . .
C13 C -0.01806(11) 0.43249(8) 0.72011(8) 0.0230 1.0000 Uani . . . . . .
C14 C -0.10184(12) 0.36708(9) 0.69516(9) 0.0299 1.0000 Uani . . . . . .
C15 C -0.13129(14) 0.31111(10) 0.75327(10) 0.0355 1.0000 Uani . . . . . .
C16 C -0.07697(14) 0.31878(10) 0.83731(10) 0.0358 1.0000 Uani . . . . . .
C17 C 0.00840(13) 0.38220(10) 0.86279(9) 0.0320 1.0000 Uani . . . . . .
C18 C 0.03758(12) 0.43834(9) 0.80470(8) 0.0270 1.0000 Uani . . . . . .
C19 C -0.34874(16) 0.53090(17) 0.66994(19) 0.0673 1.0000 Uani . . . . . .
C101 C 0.41998(13) 0.34806(9) 0.89905(9) 0.0320 1.0000 Uani . . . . . .
C102 C 0.36439(12) 0.28631(9) 0.83418(8) 0.0268 1.0000 Uani . . . . . .
C103 C 0.25435(12) 0.24672(9) 0.82156(9) 0.0291 1.0000 Uani . . . . . .
C104 C 0.21988(11) 0.19258(9) 0.75146(9) 0.0281 1.0000 Uani . . . . . .
C105 C 0.10487(13) 0.15174(10) 0.73634(11) 0.0379 1.0000 Uani . . . . . .
C106 C 0.06869(14) 0.10110(11) 0.66833(12) 0.0436 1.0000 Uani . . . . . .
C107 C 0.14369(13) 0.08709(10) 0.61169(11) 0.0366 1.0000 Uani . . . . . .
C108 C 0.25610(11) 0.12464(9) 0.62444(9) 0.0276 1.0000 Uani . . . . . .
C109 C 0.29947(11) 0.17931(8) 0.69493(8) 0.0251 1.0000 Uani . . . . . .
C110 C 0.41515(11) 0.22175(8) 0.71066(8) 0.0243 1.0000 Uani . . . . . .
C111 C 0.44228(11) 0.27383(8) 0.77968(8) 0.0259 1.0000 Uani . . . . . .
C112 C 0.55314(13) 0.32729(11) 0.81096(10) 0.0355 1.0000 Uani . . . . . .
C113 C 0.50774(11) 0.21488(8) 0.65800(8) 0.0246 1.0000 Uani . . . . . .
C114 C 0.58644(12) 0.14540(9) 0.66623(9) 0.0303 1.0000 Uani . . . . . .
C115 C 0.67518(13) 0.14177(10) 0.61952(10) 0.0364 1.0000 Uani . . . . . .
C116 C 0.68669(14) 0.20717(11) 0.56511(10) 0.0395 1.0000 Uani . . . . . .
C117 C 0.61049(14) 0.27703(11) 0.55753(10) 0.0377 1.0000 Uani . . . . . .
C118 C 0.52179(12) 0.28130(10) 0.60429(9) 0.0310 1.0000 Uani . . . . . .
C119 C 0.29897(15) 0.05363(11) 0.50456(10) 0.0376 1.0000 Uani . . . . . .
H31 H 0.1453(13) 0.6363(10) 0.5062(10) 0.0304 1.0000 Uiso . . . . . .
H51 H -0.0452(14) 0.7079(11) 0.4652(11) 0.0384 1.0000 Uiso . . . . . .
H61 H -0.2485(15) 0.7274(11) 0.4763(11) 0.0442 1.0000 Uiso . . . . . .
H71 H -0.3333(15) 0.6401(10) 0.5672(10) 0.0411 1.0000 Uiso . . . . . .
H121 H 0.2627(14) 0.4412(10) 0.7539(10) 0.0356 1.0000 Uiso . . . . . .
H122 H 0.2172(14) 0.3687(11) 0.6822(10) 0.0356 1.0000 Uiso . . . . . .
H141 H -0.1407(14) 0.3624(10) 0.6363(10) 0.0347 1.0000 Uiso . . . . . .
H151 H -0.1927(15) 0.2676(11) 0.7333(10) 0.0404 1.0000 Uiso . . . . . .
H161 H -0.0964(15) 0.2788(11) 0.8792(11) 0.0434 1.0000 Uiso . . . . . .
H171 H 0.0472(14) 0.3865(10) 0.9207(10) 0.0366 1.0000 Uiso . . . . . .
H181 H 0.0966(14) 0.4825(10) 0.8235(9) 0.0315 1.0000 Uiso . . . . . .
H191 H -0.359(2) 0.4914(16) 0.7134(15) 0.0810 1.0000 Uiso . . . . . .
H192 H -0.369(2) 0.5903(16) 0.6864(15) 0.0810 1.0000 Uiso . . . . . .
H193 H -0.399(2) 0.5181(15) 0.6162(15) 0.0810 1.0000 Uiso . . . . . .
H1031 H 0.2008(14) 0.2560(10) 0.8595(10) 0.0342 1.0000 Uiso . . . . . .
H1051 H 0.0552(16) 0.1619(11) 0.7778(11) 0.0447 1.0000 Uiso . . . . . .
H1061 H -0.0099(17) 0.0741(11) 0.6586(11) 0.0505 1.0000 Uiso . . . . . .
H1071 H 0.1173(15) 0.0535(11) 0.5636(11) 0.0434 1.0000 Uiso . . . . . .
H1121 H 0.6267(15) 0.2930(11) 0.8308(11) 0.0422 1.0000 Uiso . . . . . .
H1122 H 0.5669(15) 0.3721(11) 0.7700(11) 0.0422 1.0000 Uiso . . . . . .
H1141 H 0.5778(14) 0.1000(10) 0.7025(10) 0.0349 1.0000 Uiso . . . . . .
H1151 H 0.7283(16) 0.0932(11) 0.6275(11) 0.0458 1.0000 Uiso . . . . . .
H1161 H 0.7489(16) 0.2025(11) 0.5334(11) 0.0479 1.0000 Uiso . . . . . .
H1171 H 0.6166(15) 0.3237(11) 0.5192(11) 0.0435 1.0000 Uiso . . . . . .
H1181 H 0.4685(14) 0.3307(11) 0.5994(10) 0.0376 1.0000 Uiso . . . . . .
H1191 H 0.3694(17) 0.0480(11) 0.4780(11) 0.0468 1.0000 Uiso . . . . . .
H1192 H 0.2804(15) -0.0044(12) 0.5272(11) 0.0468 1.0000 Uiso . . . . . .
H1193 H 0.2286(16) 0.0760(11) 0.4635(11) 0.0468 1.0000 Uiso . . . . . .

loop_
_atom_site_aniso_label
_atom_site_aniso_U_11
_atom_site_aniso_U_22
_atom_site_aniso_U_33
_atom_site_aniso_U_23
_atom_site_aniso_U_13
_atom_site_aniso_U_12
O1 0.0308(5) 0.0552(7) 0.0516(7) 0.0098(6) 0.0161(5) -0.0028(5)
O2 0.0247(4) 0.0378(6) 0.0421(6) 0.0074(5) 0.0082(4) 0.0054(4)
O3 0.0235(5) 0.0394(6) 0.0507(7) 0.0096(5) 0.0112(4) 0.0043(4)
O4 0.0489(6) 0.0419(6) 0.0370(6) -0.0039(5) 0.0157(5) 0.0026(5)
O5 0.0362(5) 0.0416(6) 0.0372(6) -0.0073(5) 0.0096(5) -0.0068(5)
O6 0.0280(5) 0.0331(5) 0.0339(5) -0.0023(4) 0.0076(4) -0.0030(4)
C1 0.0268(6) 0.0318(7) 0.0336(7) 0.0003(6) 0.0055(6) -0.0013(6)
C2 0.0240(6) 0.0230(6) 0.0263(6) -0.0021(5) 0.0037(5) -0.0029(5)
C3 0.0309(6) 0.0216(6) 0.0242(6) 0.0006(5) 0.0039(5) -0.0039(5)
C4 0.0301(6) 0.0189(6) 0.0245(6) -0.0025(5) 0.0000(5) -0.0010(5)
C5 0.0399(7) 0.0233(7) 0.0305(7) 0.0042(6) 0.0008(6) 0.0020(6)
C6 0.0403(8) 0.0288(8) 0.0398(8) 0.0055(6) -0.0026(7) 0.0112(6)
C7 0.0286(7) 0.0327(8) 0.0414(8) -0.0013(6) 0.0007(6) 0.0090(6)
C8 0.0257(6) 0.0232(7) 0.0326(7) -0.0024(6) 0.0036(5) 0.0005(5)
C9 0.0246(6) 0.0182(6) 0.0235(6) -0.0029(5) 0.0001(5) -0.0006(5)
C10 0.0233(6) 0.0187(6) 0.0230(6) -0.0018(5) 0.0020(5) -0.0006(5)
C11 0.0254(6) 0.0192(6) 0.0244(6) -0.0003(5) 0.0009(5) 0.0000(5)
C12 0.0242(6) 0.0293(7) 0.0348(8) 0.0060(6) 0.0064(5) 0.0041(5)
C13 0.0215(5) 0.0213(6) 0.0262(6) -0.0001(5) 0.0049(5) 0.0026(5)
C14 0.0321(7) 0.0289(7) 0.0286(7) -0.0031(6) 0.0061(6) -0.0046(6)
C15 0.0379(7) 0.0297(8) 0.0410(8) -0.0020(6) 0.0132(7) -0.0083(6)
C16 0.0422(8) 0.0326(8) 0.0364(8) 0.0062(7) 0.0170(7) 0.0000(6)
C17 0.0344(7) 0.0367(8) 0.0253(7) 0.0037(6) 0.0078(6) 0.0045(6)
C18 0.0268(6) 0.0258(7) 0.0277(7) -0.0014(5) 0.0042(5) 0.0005(5)
C19 0.0284(8) 0.0699(15) 0.109(2) 0.0356(14) 0.0260(10) 0.0111(9)
C101 0.0335(7) 0.0305(7) 0.0324(7) 0.0060(6) 0.0082(6) 0.0036(6)
C102 0.0287(6) 0.0247(7) 0.0274(7) 0.0077(5) 0.0069(5) 0.0045(5)
C103 0.0282(6) 0.0271(7) 0.0349(7) 0.0097(6) 0.0134(6) 0.0055(5)
C104 0.0253(6) 0.0246(7) 0.0358(7) 0.0079(6) 0.0100(5) 0.0033(5)
C105 0.0276(7) 0.0369(8) 0.0533(10) 0.0023(7) 0.0180(7) -0.0025(6)
C106 0.0261(7) 0.0444(9) 0.0623(11) -0.0020(8) 0.0139(7) -0.0085(7)
C107 0.0283(7) 0.0337(8) 0.0466(9) -0.0022(7) 0.0056(6) -0.0038(6)
C108 0.0237(6) 0.0254(7) 0.0338(7) 0.0065(6) 0.0066(5) 0.0022(5)
C109 0.0217(6) 0.0212(6) 0.0326(7) 0.0079(5) 0.0059(5) 0.0028(5)
C110 0.0222(6) 0.0215(6) 0.0297(7) 0.0075(5) 0.0069(5) 0.0022(5)
C111 0.0232(6) 0.0248(7) 0.0302(7) 0.0066(5) 0.0067(5) 0.0013(5)
C112 0.0318(7) 0.0407(9) 0.0353(8) -0.0047(7) 0.0104(6) -0.0066(6)
C113 0.0211(6) 0.0256(7) 0.0271(7) 0.0006(5) 0.0051(5) -0.0030(5)
C114 0.0272(6) 0.0259(7) 0.0377(8) -0.0005(6) 0.0066(6) -0.0011(5)
C115 0.0277(7) 0.0360(8) 0.0457(9) -0.0132(7) 0.0083(6) 0.0009(6)
C116 0.0305(7) 0.0549(10) 0.0364(8) -0.0151(8) 0.0146(6) -0.0091(7)
C117 0.0378(8) 0.0452(9) 0.0322(8) 0.0024(7) 0.0123(6) -0.0101(7)
C118 0.0296(7) 0.0319(8) 0.0318(7) 0.0047(6) 0.0074(6) -0.0017(6)
C119 0.0369(8) 0.0421(9) 0.0323(8) -0.0032(7) 0.0042(6) -0.0024(7)

loop_
_atom_type_symbol
_atom_type_scat_dispersion_real
_atom_type_scat_dispersion_imag
_atom_type_scat_Cromer_Mann_a1
_atom_type_scat_Cromer_Mann_b1
_atom_type_scat_Cromer_Mann_a2
_atom_type_scat_Cromer_Mann_b2
_atom_type_scat_Cromer_Mann_a3
_atom_type_scat_Cromer_Mann_b3
_atom_type_scat_Cromer_Mann_a4
_atom_type_scat_Cromer_Mann_b4
_atom_type_scat_Cromer_Mann_c
_atom_type_scat_source
C 0.0033 0.0016 2.3100 20.8439 1.0200 10.2075 1.5886 0.5687 0.8650 51.6512 0.2156 'International Tables Vol C 4.2.6.8 and 6.1.1.4'
H 0.0000 0.0000 0.4930 10.5109 0.3229 26.1257 0.1402 3.1424 0.0408 57.7998 0.0030 'International Tables Vol C 4.2.6.8 and 6.1.1.4'
O 0.0106 0.0060 3.0485 13.2771 2.2868 5.7011 1.5463 0.3239 0.8670 32.9089 0.2508 'International Tables Vol C 4.2.6.8 and 6.1.1.4'

loop_
_geom_angle_atom_site_label_1
_geom_angle_site_symmetry_1
_geom_angle_atom_site_label_2
_geom_angle_site_symmetry_2
_geom_angle_atom_site_label_3
_geom_angle_site_symmetry_3
_geom_angle
_geom_angle_publ_flag
C1 . O2 . C12 . 110.72(10) yes
C8 . O3 . C19 . 117.87(13) yes
C101 . O5 . C112 . 111.01(11) yes
C108 . O6 . C119 . 117.93(11) yes
O2 . C1 . O1 . 121.77(13) yes
O2 . C1 . C2 . 108.05(12) yes
O1 . C1 . C2 . 130.18(14) yes
C1 . C2 . C3 . 129.19(13) yes
C1 . C2 . C11 . 108.87(11) yes
C3 . C2 . C11 . 121.94(12) yes
C2 . C3 . C4 . 118.56(12) yes
C2 . C3 . H31 . 122.0(9) no
C4 . C3 . H31 . 119.4(9) no
C3 . C4 . C5 . 119.20(13) yes
C3 . C4 . C9 . 120.08(11) yes
C5 . C4 . C9 . 120.72(12) yes
C4 . C5 . C6 . 120.25(14) yes
C4 . C5 . H51 . 118.5(9) no
C6 . C5 . H51 . 121.3(9) no
C5 . C6 . C7 . 120.62(13) yes
C5 . C6 . H61 . 121.0(10) no
C7 . C6 . H61 . 118.4(10) no
C6 . C7 . C8 . 120.92(14) yes
C6 . C7 . H71 . 121.0(10) no
C8 . C7 . H71 . 118.1(10) no
C7 . C8 . O3 . 123.21(13) yes
C7 . C8 . C9 . 121.15(13) yes
O3 . C8 . C9 . 115.63(11) yes
C8 . C9 . C4 . 116.32(11) yes
C8 . C9 . C10 . 123.70(12) yes
C4 . C9 . C10 . 119.98(11) yes
C9 . C10 . C11 . 116.41(12) yes
C9 . C10 . C13 . 126.49(11) yes
C11 . C10 . C13 . 117.09(11) yes
C2 . C11 . C10 . 123.00(11) yes
C2 . C11 . C12 . 107.44(11) yes
C10 . C11 . C12 . 129.54(12) yes
C11 . C12 . O2 . 104.88(11) yes
C11 . C12 . H121 . 112.5(9) no
O2 . C12 . H121 . 107.6(9) no
C11 . C12 . H122 . 112.7(9) no
O2 . C12 . H122 . 108.7(9) no
H121 . C12 . H122 . 110.1(13) no
C10 . C13 . C14 . 122.57(11) yes
C10 . C13 . C18 . 119.20(11) yes
C14 . C13 . C18 . 118.15(12) yes
C13 . C14 . C15 . 120.75(13) yes
C13 . C14 . H141 . 118.7(9) no
C15 . C14 . H141 . 120.5(9) no
C14 . C15 . C16 . 120.41(14) yes
C14 . C15 . H151 . 118.0(10) no
C16 . C15 . H151 . 121.6(10) no
C15 . C16 . C17 . 119.51(14) yes
C15 . C16 . H161 . 121.2(10) no
C17 . C16 . H161 . 119.3(10) no
C16 . C17 . C18 . 120.08(13) yes
C16 . C17 . H171 . 119.4(10) no
C18 . C17 . H171 . 120.5(10) no
C13 . C18 . C17 . 121.08(13) yes
C13 . C18 . H181 . 119.8(9) no
C17 . C18 . H181 . 119.1(9) no
O3 . C19 . H191 . 103.7(14) no
O3 . C19 . H192 . 111.4(13) no
H191 . C19 . H192 . 108.8(19) no
O3 . C19 . H193 . 111.3(14) no
H191 . C19 . H193 . 113.4(20) no
H192 . C19 . H193 . 108.3(20) no
O5 . C101 . O4 . 121.52(14) yes
O5 . C101 . C102 . 107.90(12) yes
O4 . C101 . C102 . 130.57(14) yes
C101 . C102 . C103 . 129.76(13) yes
C101 . C102 . C111 . 108.74(12) yes
C103 . C102 . C111 . 121.46(13) yes
C102 . C103 . C104 . 118.49(13) yes
C102 . C103 . H1031 . 120.9(9) no
C104 . C103 . H1031 . 120.6(9) no
C103 . C104 . C105 . 119.46(13) yes
C103 . C104 . C109 . 120.48(12) yes
C105 . C104 . C109 . 120.05(13) yes
C104 . C105 . C106 . 120.49(15) yes
C104 . C105 . H1051 . 116.5(10) no
C106 . C105 . H1051 . 123.0(10) no
C105 . C106 . C107 . 120.99(14) yes
C105 . C106 . H1061 . 119.6(11) no
C107 . C106 . H1061 . 119.4(11) no
C106 . C107 . C108 . 120.40(15) yes
C106 . C107 . H1071 . 120.8(11) no
C108 . C107 . H1071 . 118.8(11) no
C107 . C108 . O6 . 123.12(13) yes
C107 . C108 . C109 . 121.36(14) yes
O6 . C108 . C109 . 115.52(11) yes
C104 . C109 . C108 . 116.71(11) yes
C104 . C109 . C110 . 119.39(12) yes
C108 . C109 . C110 . 123.88(12) yes
C109 . C110 . C111 . 116.92(12) yes
C109 . C110 . C113 . 125.95(12) yes
C111 . C110 . C113 . 117.13(11) yes
C102 . C111 . C110 . 123.26(12) yes
C102 . C111 . C112 . 107.56(12) yes
C110 . C111 . C112 . 129.18(12) yes
C111 . C112 . O5 . 104.71(11) yes
C111 . C112 . H1121 . 113.3(10) no
O5 . C112 . H1121 . 107.0(10) no
C111 . C112 . H1122 . 113.5(9) no
O5 . C112 . H1122 . 106.8(10) no
H1121 . C112 . H1122 . 110.9(14) no
C110 . C113 . C114 . 120.89(12) yes
C110 . C113 . C118 . 120.02(12) yes
C114 . C113 . C118 . 118.93(13) yes
C113 . C114 . C115 . 120.20(14) yes
C113 . C114 . H1141 . 119.7(10) no
C115 . C114 . H1141 . 120.1(10) no
C114 . C115 . C116 . 120.37(14) yes
C114 . C115 . H1151 . 117.7(11) no
C116 . C115 . H1151 . 121.9(11) no
C115 . C116 . C117 . 119.90(14) yes
C115 . C116 . H1161 . 118.3(10) no
C117 . C116 . H1161 . 121.8(10) no
C116 . C117 . C118 . 120.07(15) yes
C116 . C117 . H1171 . 121.3(10) no
C118 . C117 . H1171 . 118.6(10) no
C113 . C118 . C117 . 120.49(14) yes
C113 . C118 . H1181 . 119.3(9) no
C117 . C118 . H1181 . 120.2(10) no
O6 . C119 . H1191 . 106.7(10) no
O6 . C119 . H1192 . 110.1(10) no
H1191 . C119 . H1192 . 109.2(14) no
O6 . C119 . H1193 . 109.6(10) no
H1191 . C119 . H1193 . 109.9(14) no
H1192 . C119 . H1193 . 111.2(14) no

loop_
_geom_bond_atom_site_label_1
_geom_bond_site_symmetry_1
_geom_bond_atom_site_label_2
_geom_bond_site_symmetry_2
_geom_bond_distance
_geom_bond_publ_flag
O1 . C1 . 1.1997(17) yes
O2 . C1 . 1.3626(17) yes
O2 . C12 . 1.4544(17) yes
O3 . C8 . 1.3542(17) yes
O3 . C19 . 1.4234(19) yes
O4 . C101 . 1.2012(18) yes
O5 . C101 . 1.3655(17) yes
O5 . C112 . 1.4512(18) yes
O6 . C108 . 1.3601(17) yes
O6 . C119 . 1.4304(18) yes
C1 . C2 . 1.4695(18) yes
C2 . C3 . 1.3623(18) yes
C2 . C11 . 1.3930(19) yes
C3 . C4 . 1.4105(19) yes
C3 . H31 . 0.991(16) no
C4 . C5 . 1.4201(18) yes
C4 . C9 . 1.4365(19) yes
C5 . C6 . 1.357(2) yes
C5 . H51 . 0.982(17) no
C6 . C7 . 1.402(2) yes
C6 . H61 . 0.970(17) no
C7 . C8 . 1.3744(19) yes
C7 . H71 . 0.980(17) no
C8 . C9 . 1.4368(18) yes
C9 . C10 . 1.4430(17) yes
C10 . C11 . 1.3787(17) yes
C10 . C13 . 1.4943(18) yes
C11 . C12 . 1.5003(17) yes
C12 . H121 . 1.004(16) no
C12 . H122 . 0.986(16) no
C13 . C14 . 1.3928(18) yes
C13 . C18 . 1.3934(18) yes
C14 . C15 . 1.383(2) yes
C14 . H141 . 0.971(16) no
C15 . C16 . 1.384(2) yes
C15 . H151 . 0.976(17) no
C16 . C17 . 1.383(2) yes
C16 . H161 . 0.986(18) no
C17 . C18 . 1.384(2) yes
C17 . H171 . 0.956(16) no
C18 . H181 . 0.962(15) no
C19 . H191 . 0.97(2) no
C19 . H192 . 1.00(2) no
C19 . H193 . 0.96(2) no
C101 . C102 . 1.470(2) yes
C102 . C103 . 1.3655(19) yes
C102 . C111 . 1.3962(19) yes
C103 . C104 . 1.409(2) yes
C103 . H1031 . 0.968(16) no
C104 . C105 . 1.4222(19) yes
C104 . C109 . 1.4384(19) yes
C105 . C106 . 1.353(2) yes
C105 . H1051 . 0.983(18) no
C106 . C107 . 1.402(2) yes
C106 . H1061 . 0.965(18) no
C107 . C108 . 1.3751(19) yes
C107 . H1071 . 0.939(18) no
C108 . C109 . 1.4325(19) yes
C109 . C110 . 1.4400(17) yes
C110 . C111 . 1.3707(19) yes
C110 . C113 . 1.4973(18) yes
C111 . C112 . 1.5014(19) yes
C112 . H1121 . 0.985(17) no
C112 . H1122 . 1.002(17) no
C113 . C114 . 1.3909(19) yes
C113 . C118 . 1.3895(19) yes
C114 . C115 . 1.388(2) yes
C114 . H1141 . 0.943(16) no
C115 . C116 . 1.378(2) yes
C115 . H1151 . 0.958(18) no
C116 . C117 . 1.379(2) yes
C116 . H1161 . 0.963(18) no
C117 . C118 . 1.389(2) yes
C117 . H1171 . 0.973(18) no
C118 . H1181 . 0.971(16) no
C119 . H1191 . 0.990(19) no
C119 . H1192 . 1.016(18) no
C119 . H1193 . 0.988(18) no

loop_
_geom_torsion_atom_site_label_1
_geom_torsion_atom_site_label_2
_geom_torsion_atom_site_label_3
_geom_torsion_atom_site_label_4
_geom_torsion
_geom_torsion_site_symmetry_1
_geom_torsion_site_symmetry_2
_geom_torsion_site_symmetry_3
_geom_torsion_site_symmetry_4
_geom_torsion_publ_flag
C12 O2 C1 O1 178.42(14) . . . . no
C12 O2 C1 C2 -1.62(15) . . . . no
C1 O2 C12 C11 1.78(15) . . . . no
C19 O3 C8 C7 5.6(2) . . . . no
C19 O3 C8 C9 -175.28(16) . . . . no
C112 O5 C101 C102 -2.21(16) . . . . no
C101 O5 C112 C111 2.97(16) . . . . no
C112 O5 C101 O4 178.80(14) . . . . no
C119 O6 C108 C109 174.58(12) . . . . no
C119 O6 C108 C107 -5.9(2) . . . . no
O1 C1 C2 C11 -179.26(15) . . . . no
O1 C1 C2 C3 1.0(3) . . . . no
O2 C1 C2 C3 -178.98(13) . . . . no
O2 C1 C2 C11 0.78(15) . . . . no
C3 C2 C11 C12 -179.89(12) . . . . no
C1 C2 C11 C12 0.33(15) . . . . no
C3 C2 C11 C10 1.5(2) . . . . no
C1 C2 C3 C4 179.59(13) . . . . no
C11 C2 C3 C4 -0.14(19) . . . . no
C1 C2 C11 C10 -178.30(12) . . . . no
C2 C3 C4 C9 -0.71(19) . . . . no
C2 C3 C4 C5 178.72(12) . . . . no
C5 C4 C9 C8 0.23(18) . . . . no
C3 C4 C9 C10 0.31(19) . . . . no
C3 C4 C5 C6 179.59(13) . . . . no
C9 C4 C5 C6 -1.0(2) . . . . no
C3 C4 C9 C8 179.64(12) . . . . no
C5 C4 C9 C10 -179.10(12) . . . . no
C4 C5 C6 C7 0.4(2) . . . . no
C5 C6 C7 C8 0.9(2) . . . . no
C6 C7 C8 C9 -1.7(2) . . . . no
C6 C7 C8 O3 177.40(14) . . . . no
C7 C8 C9 C4 1.10(19) . . . . no
C7 C8 C9 C10 -179.59(13) . . . . no
O3 C8 C9 C10 1.24(19) . . . . no
O3 C8 C9 C4 -178.06(11) . . . . no
C4 C9 C10 C13 -179.24(12) . . . . no
C8 C9 C10 C11 -178.37(12) . . . . no
C4 C9 C10 C11 0.91(18) . . . . no
C8 C9 C10 C13 1.5(2) . . . . no
C9 C10 C11 C12 179.90(13) . . . . no
C13 C10 C11 C2 178.33(12) . . . . no
C9 C10 C11 C2 -1.80(19) . . . . no
C11 C10 C13 C18 63.35(17) . . . . no
C9 C10 C13 C14 66.93(18) . . . . no
C9 C10 C13 C18 -116.50(15) . . . . no
C13 C10 C11 C12 0.0(2) . . . . no
C11 C10 C13 C14 -113.21(15) . . . . no
C10 C11 C12 O2 177.27(13) . . . . no
C2 C11 C12 O2 -1.24(14) . . . . no
C10 C13 C14 C15 178.40(13) . . . . no
C10 C13 C18 C17 -178.33(13) . . . . no
C14 C13 C18 C17 -1.6(2) . . . . no
C18 C13 C14 C15 1.8(2) . . . . no
C13 C14 C15 C16 -0.6(2) . . . . no
C14 C15 C16 C17 -0.9(2) . . . . no
C15 C16 C17 C18 1.1(2) . . . . no
C16 C17 C18 C13 0.2(2) . . . . no
O4 C101 C102 C103 1.8(3) . . . . no
O4 C101 C102 C111 179.34(15) . . . . no
O5 C101 C102 C103 -177.09(14) . . . . no
O5 C101 C102 C111 0.48(16) . . . . no
C101 C102 C103 C104 177.02(14) . . . . no
C111 C102 C103 C104 -0.3(2) . . . . no
C101 C102 C111 C110 -177.95(12) . . . . no
C101 C102 C111 C112 1.36(15) . . . . no
C103 C102 C111 C110 -0.1(2) . . . . no
C103 C102 C111 C112 179.17(13) . . . . no
C102 C103 C104 C105 -179.01(14) . . . . no
C102 C103 C104 C109 0.3(2) . . . . no
C103 C104 C105 C106 178.43(15) . . . . no
C109 C104 C105 C106 -0.9(2) . . . . no
C103 C104 C109 C108 -178.78(13) . . . . no
C103 C104 C109 C110 0.1(2) . . . . no
C105 C104 C109 C108 0.49(19) . . . . no
C105 C104 C109 C110 179.42(13) . . . . no
C104 C105 C106 C107 0.5(3) . . . . no
C105 C106 C107 C108 0.1(3) . . . . no
C106 C107 C108 O6 179.95(15) . . . . no
C106 C107 C108 C109 -0.5(2) . . . . no
O6 C108 C109 C104 179.75(12) . . . . no
O6 C108 C109 C110 0.88(19) . . . . no
C107 C108 C109 C104 0.2(2) . . . . no
C107 C108 C109 C110 -178.70(13) . . . . no
C104 C109 C110 C111 -0.53(18) . . . . no
C104 C109 C110 C113 -179.83(12) . . . . no
C108 C109 C110 C111 178.31(12) . . . . no
C108 C109 C110 C113 -1.0(2) . . . . no
C109 C110 C111 C102 0.54(19) . . . . no
C109 C110 C111 C112 -178.61(13) . . . . no
C113 C110 C111 C102 179.90(12) . . . . no
C113 C110 C111 C112 0.8(2) . . . . no
C109 C110 C113 C114 -81.41(17) . . . . no
C109 C110 C113 C118 103.22(16) . . . . no
C111 C110 C113 C114 99.30(15) . . . . no
C111 C110 C113 C118 -76.07(16) . . . . no
C102 C111 C112 O5 -2.58(15) . . . . no
C110 C111 C112 O5 176.68(13) . . . . no
C110 C113 C114 C115 -177.24(13) . . . . no
C118 C113 C114 C115 -1.8(2) . . . . no
C110 C113 C118 C117 177.54(13) . . . . no
C114 C113 C118 C117 2.1(2) . . . . no
C113 C114 C115 C116 0.5(2) . . . . no
C114 C115 C116 C117 0.6(2) . . . . no
C115 C116 C117 C118 -0.4(2) . . . . no
C116 C117 C118 C113 -1.0(2) . . . . no
